data_2000922
loop_
_publ_author_name
'Constable, E. C.'
'Khan, F. K.'
'Marquez, V. E.'
'Raithby, P. R.'

_publ_section_title
;
 6,6''-Dibromo-4'-phenyl-2,2':6',2''-terpyridine
;
_journal_issue 5
_journal_name_full 'Acta Crystallographica Section C'
_journal_page_first 932
_journal_page_last 934
_journal_paper_doi 10.1107/S0108270191012015
_journal_volume 48
_journal_year 1992
_chemical_formula_sum 'C21 H13 Br2 N3'
_chemical_formula_weight 467.16
_symmetry_cell_setting orthorhombic
_symmetry_space_group_name_H-M 'P b c n'
_cell_angle_alpha 90
_cell_angle_beta 90
_cell_angle_gamma 90
_cell_formula_units_Z 4
_cell_length_a 7.366(3)
_cell_length_b 12.006(4)
_cell_length_c 20.601(5)
_cell_volume 1821.9(11)
_diffrn_radiation_type Cu
_diffrn_radiation_wavelength 1.54184
_exptl_absorpt_coefficient_mu 5.36
_exptl_crystal_density_diffrn 1.702
_exptl_crystal_F_000 920
_cod_data_source_file ha0084.cif
_cod_data_source_block ha0084a
_cod_original_cell_volume 1822.0(10)
_cod_database_code 2000922

loop_
_atom_site_label
_atom_site_fract_x
_atom_site_fract_y
_atom_site_fract_z
_atom_site_U_iso_or_equiv
Br(1) .33850(10) .32230(10) .53040(10) .065(3)
C(1) .2270(4) .4031(2) .46130(10) .0430(10)
C(2) .2099(4) .5172(3) .46600(10) .049(2)
C(3) .1307(4) .5722(2) .4156(2) .054(2)
C(4) .0720(4) .5123(2) .36180(10) .050(2)
C(5) .0975(3) .3975(2) .36080(10) .0370(10)
N(1) .1740(3) .3426(2) .41120(10) .0380(10)
C(6) .0448(3) .3291(2) .30310(10) .0380(10)
N(2) .0 .3864(2) .2500 .0380(10)
C(7) .0465(3) .2132(2) .30530(10) .0380(10)
C(8) .0 .1526(3) .2500 .038(2)
C(9) .0 .0285(3) .2500 .040(2)
C(10) -.0523(4) -.0304(2) .3052(2) .050(2)
C(11) -.0497(5) -.1465(2) .3052(2) .066(2)
C(12) .0 -.2027(3) .2500 .067(3)
H(2) .236(4) .554(3) .505(2) ?
H(3) .107(5) .661(3) .4109(17) ?
H(4) .014(4) .544(2) .3279(17) ?
H(7) .085(5) .184(2) .344(2) ?
H(10) -.082(4) .007(3) .3422(18) ?
H(11) -.115(5) -.183(2) .3508(19) ?
H(12) .0 -.268(4) .2500 ?

loop_
_geom_bond_atom_site_label_1
_geom_bond_atom_site_label_2
_geom_bond_distance
Br(1) C(1) 1.910(3)
C(1) C(2) 1.379(4)
C(1) N(1) 1.321(4)
C(2) C(3) 1.361(4)
C(6) N(2) 1.334(3)
C(6) C(7) 1.392(3)
C(8) C(9) 1.490(5)
C(9) C(10) 1.394(3)
C(10) C(11) 1.393(4)
C(3) C(4) 1.391(4)
C(4) C(5) 1.391(3)
C(5) C(6) 1.497(3)
N(1) C(5) 1.352(3)
C(7) C(8) 1.395(3)
C(11) C(12) 1.373(4)
C(2) H(2) .93(4)
C(4) H(4) .90(3)
C(10) H(10) .91(4)
C(12) H(12) .78(4)
C(3) H(3) 1.08(3)
C(7) H(7) .91(4)
C(11) H(11) 1.14(4)
